data_1515273
loop_
_publ_author_name
'Higashino, Tomohiro'
'Osuka, Atsuhiro'

_publ_section_title
;
 Phosphorus complexes of a triply-fused [24]pentaphyrin
;
_journal_issue 1
_journal_name_full 'Chemical Science'
_journal_page_first 103
_journal_paper_doi 10.1039/c1sc00653c
_journal_volume 3
_journal_year 2012
_chemical_formula_moiety 'C55 H6 F24 N5 P S, 3(C7 H8)'
_chemical_formula_sum 'C76 H30 F24 N5 P S'
_chemical_formula_weight 1532.09
_chemical_name_systematic
;
?
;
_space_group_IT_number 14
_symmetry_cell_setting monoclinic
_symmetry_Int_Tables_number 14
_symmetry_space_group_name_Hall '-P 2ybc'
_symmetry_space_group_name_H-M 'P 1 21/c 1'
_atom_sites_solution_hydrogens geom
_atom_sites_solution_primary direct
_atom_sites_solution_secondary difmap
_audit_creation_method SHELXL-97
_cell_angle_alpha 90.00
_cell_angle_beta 94.5998(18)
_cell_angle_gamma 90.00
_cell_formula_units_Z 4
_cell_length_a 19.4591(5)
_cell_length_b 8.6913(2)
_cell_length_c 37.1609(11)
_cell_measurement_reflns_used 25344
_cell_measurement_temperature 93(2)
_cell_measurement_theta_max 68.215
_cell_measurement_theta_min 3.165
_cell_volume 6264.6(3)
_computing_structure_refinement 'SHELXL-97 (Sheldrick, 1997)'
_computing_structure_solution 'SHELXS-97 (Sheldrick, 1990)'
_diffrn_ambient_temperature 93(2)
_diffrn_detector_area_resol_mean 10.0
_diffrn_measured_fraction_theta_full 0.993
_diffrn_measured_fraction_theta_max 0.993
_diffrn_measurement_device_type 'Rigaku RAXIS-RAPID'
_diffrn_measurement_method \w
_diffrn_radiation_monochromator graphite
_diffrn_radiation_source 'fine-focus sealed tube'
_diffrn_radiation_type CuK\a
_diffrn_radiation_wavelength 1.54187
_diffrn_reflns_av_R_equivalents 0.1115
_diffrn_reflns_av_sigmaI/netI 0.1164
_diffrn_reflns_limit_h_max 23
_diffrn_reflns_limit_h_min -23
_diffrn_reflns_limit_k_max 10
_diffrn_reflns_limit_k_min -10
_diffrn_reflns_limit_l_max 44
_diffrn_reflns_limit_l_min -43
_diffrn_reflns_number 60930
_diffrn_reflns_theta_full 68.25
_diffrn_reflns_theta_max 68.25
_diffrn_reflns_theta_min 3.16
_exptl_absorpt_coefficient_mu 1.821
_exptl_absorpt_correction_T_max 0.7274
_exptl_absorpt_correction_T_min 0.7274
_exptl_absorpt_correction_type multi-scan
_exptl_crystal_density_diffrn 1.624
_exptl_crystal_density_method 'not measured'
_exptl_crystal_F_000 2472
_exptl_crystal_size_max 0.20
_exptl_crystal_size_mid 0.20
_exptl_crystal_size_min 0.20
_refine_diff_density_max 0.396
_refine_diff_density_min -0.402
_refine_diff_density_rms 0.076
_refine_ls_extinction_method none
_refine_ls_goodness_of_fit_ref 1.057
_refine_ls_hydrogen_treatment constr
_refine_ls_matrix_type full
_refine_ls_number_parameters 1028
_refine_ls_number_reflns 11391
_refine_ls_number_restraints 42
_refine_ls_restrained_S_all 1.055
_refine_ls_R_factor_all 0.1038
_refine_ls_R_factor_gt 0.0675
_refine_ls_shift/su_max 0.000
_refine_ls_shift/su_mean 0.000
_refine_ls_structure_factor_coef Fsqd
_refine_ls_weighting_details 'calc w=1/[\s^2^(Fo^2^)+(0.0229P)^2^+7.4531P] where P=(Fo^2^+2Fc^2^)/3'
_refine_ls_weighting_scheme calc
_refine_ls_wR_factor_gt 0.1293
_refine_ls_wR_factor_ref 0.1500
_reflns_number_gt 7915
_reflns_number_total 11391
_reflns_threshold_expression >2sigma(I)
_cod_data_source_file c1sc00653c.txt
_cod_data_source_block 1125hi
_cod_original_sg_symbol_H-M 'P 21/c'
_cod_database_code 1515273

loop_
_symmetry_equiv_pos_as_xyz
'x, y, z'
'-x, y+1/2, -z+1/2'
'-x, -y, -z'
'x, -y-1/2, z-1/2'

loop_
_atom_site_label
_atom_site_type_symbol
_atom_site_fract_x
_atom_site_fract_y
_atom_site_fract_z
_atom_site_U_iso_or_equiv
_atom_site_adp_type
_atom_site_occupancy
_atom_site_symmetry_multiplicity
_atom_site_calc_flag
_atom_site_refinement_flags
_atom_site_disorder_assembly
_atom_site_disorder_group
C1 C 0.30860(18) 0.3587(4) 0.42313(9) 0.0257(8) Uani 1 1 d . . .
C2 C 0.35530(18) 0.3445(4) 0.45285(10) 0.0274(8) Uani 1 1 d . . .
H1 H 0.3492 0.3829 0.4763 0.033 Uiso 1 1 calc R . .
C3 C 0.41317(18) 0.2645(4) 0.44286(9) 0.0263(8) Uani 1 1 d . . .
H2 H 0.4527 0.2391 0.4584 0.032 Uiso 1 1 calc R . .
C4 C 0.40342(17) 0.2286(4) 0.40683(9) 0.0235(8) Uani 1 1 d . . .
C5 C 0.44584(17) 0.1388(4) 0.38461(9) 0.0236(8) Uani 1 1 d . . .
C6 C 0.42837(17) 0.1181(4) 0.34899(10) 0.0244(8) Uani 1 1 d . . .
C7 C 0.46004(18) 0.0399(4) 0.32002(10) 0.0280(8) Uani 1 1 d . . .
H3 H 0.5001 -0.0227 0.3229 0.034 Uiso 1 1 calc R . .
C8 C 0.42370(18) 0.0700(4) 0.28847(10) 0.0265(8) Uani 1 1 d . . .
H4 H 0.4337 0.0306 0.2656 0.032 Uiso 1 1 calc R . .
C9 C 0.36718(17) 0.1714(4) 0.29482(9) 0.0237(8) Uani 1 1 d . . .
C10 C 0.32307(17) 0.2568(4) 0.27209(9) 0.0239(8) Uani 1 1 d . . .
C11 C 0.28359(17) 0.3765(4) 0.28801(9) 0.0238(8) Uani 1 1 d . . .
C12 C 0.27362(17) 0.3902(4) 0.32518(9) 0.0242(8) Uani 1 1 d . . .
C13 C 0.23485(17) 0.5226(4) 0.32867(9) 0.0227(8) Uani 1 1 d . . .
C14 C 0.22355(17) 0.5860(4) 0.29157(9) 0.0227(8) Uani 1 1 d . . .
C15 C 0.18652(17) 0.7154(4) 0.27696(9) 0.0242(8) Uani 1 1 d . . .
C16 C 0.14151(18) 0.8089(4) 0.29434(10) 0.0248(8) Uani 1 1 d . . .
C17 C 0.09340(18) 0.9277(4) 0.28380(10) 0.0276(8) Uani 1 1 d . . .
H5 H 0.0876 0.9732 0.2605 0.033 Uiso 1 1 calc R . .
C18 C 0.05650(18) 0.9661(4) 0.31286(10) 0.0279(8) Uani 1 1 d . . .
H6 H 0.0208 1.0406 0.3127 0.033 Uiso 1 1 calc R . .
C19 C 0.08104(17) 0.8754(4) 0.34286(10) 0.0247(8) Uani 1 1 d . . .
C20 C 0.07725(17) 0.8412(4) 0.38097(10) 0.0246(8) Uani 1 1 d . . .
C21 C 0.12701(18) 0.7279(4) 0.38873(10) 0.0249(8) Uani 1 1 d . . .
C22 C 0.16102(18) 0.6966(4) 0.35745(9) 0.0241(8) Uani 1 1 d . . .
C23 C 0.20856(17) 0.5831(4) 0.35973(9) 0.0228(8) Uani 1 1 d . . .
C24 C 0.21003(18) 0.5365(4) 0.39784(10) 0.0250(8) Uani 1 1 d . . .
C25 C 0.24284(18) 0.4382(4) 0.42258(9) 0.0250(8) Uani 1 1 d . . .
C26 C 0.51148(18) 0.0734(4) 0.40154(9) 0.0242(8) Uani 1 1 d . . .
C27 C 0.51390(19) -0.0277(4) 0.43074(10) 0.0279(8) Uani 1 1 d . . .
C28 C 0.5747(2) -0.0879(4) 0.44588(10) 0.0327(9) Uani 1 1 d . . .
C29 C 0.6362(2) -0.0489(4) 0.43241(10) 0.0348(9) Uani 1 1 d . . .
C30 C 0.63625(19) 0.0503(4) 0.40375(10) 0.0328(9) Uani 1 1 d . . .
C31 C 0.57461(19) 0.1117(4) 0.38916(10) 0.0280(8) Uani 1 1 d . . .
C32 C 0.31594(18) 0.2403(4) 0.23238(10) 0.0244(8) Uani 1 1 d . . .
C33 C 0.36846(18) 0.2693(4) 0.21035(10) 0.0262(8) Uani 1 1 d . . .
C34 C 0.35843(19) 0.2631(4) 0.17296(10) 0.0286(8) Uani 1 1 d . . .
C35 C 0.2943(2) 0.2286(4) 0.15690(10) 0.0287(8) Uani 1 1 d . . .
C36 C 0.24087(18) 0.1996(4) 0.17780(10) 0.0277(8) Uani 1 1 d . . .
C37 C 0.25205(18) 0.2054(4) 0.21490(10) 0.0275(8) Uani 1 1 d . . .
C38 C 0.19254(18) 0.7467(4) 0.23778(9) 0.0246(8) Uani 1 1 d . . .
C39 C 0.25254(18) 0.8038(4) 0.22535(10) 0.0267(8) Uani 1 1 d . . .
C40 C 0.2600(2) 0.8257(4) 0.18918(11) 0.0327(9) Uani 1 1 d . . .
C41 C 0.2058(2) 0.7926(4) 0.16406(10) 0.0343(9) Uani 1 1 d . . .
C42 C 0.1460(2) 0.7343(4) 0.17531(10) 0.0298(9) Uani 1 1 d . . .
C43 C 0.13964(19) 0.7129(4) 0.21166(10) 0.0268(8) Uani 1 1 d . . .
C44 C 0.02965(18) 0.9199(4) 0.40368(9) 0.0250(8) Uani 1 1 d . . .
C45 C -0.04034(19) 0.9283(4) 0.39445(10) 0.0297(8) Uani 1 1 d . . .
C46 C -0.08505(19) 1.0019(4) 0.41541(11) 0.0330(9) Uani 1 1 d . . .
C47 C -0.0600(2) 1.0733(4) 0.44647(11) 0.0331(9) Uani 1 1 d . . .
C48 C 0.0099(2) 1.0715(4) 0.45634(10) 0.0336(9) Uani 1 1 d . . .
C49 C 0.05310(19) 0.9940(4) 0.43536(10) 0.0296(8) Uani 1 1 d . . .
C50 C 0.20329(18) 0.4492(4) 0.45436(9) 0.0257(8) Uani 1 1 d . . .
C51 C 0.20138(19) 0.3608(4) 0.48587(10) 0.0292(8) Uani 1 1 d . . .
C52 C 0.1535(2) 0.3915(4) 0.51007(10) 0.0319(9) Uani 1 1 d . . .
C53 C 0.10509(19) 0.5074(4) 0.50341(10) 0.0318(9) Uani 1 1 d . . .
C54 C 0.10406(18) 0.5934(4) 0.47236(10) 0.0289(8) Uani 1 1 d . . .
C55 C 0.15210(18) 0.5638(4) 0.44815(10) 0.0264(8) Uani 1 1 d . . .
C56 C 0.4547(2) 0.5652(4) 0.33252(11) 0.0352(9) Uani 1 1 d . . .
C57 C 0.4034(2) 0.6672(4) 0.31917(12) 0.0388(10) Uani 1 1 d . . .
H7 H 0.3948 0.6790 0.2938 0.047 Uiso 1 1 calc R . .
C58 C 0.3651(2) 0.7508(5) 0.34172(13) 0.0428(11) Uani 1 1 d . . .
H8 H 0.3305 0.8194 0.3319 0.051 Uiso 1 1 calc R . .
C59 C 0.3772(2) 0.7348(5) 0.37850(13) 0.0462(11) Uani 1 1 d . . .
H9 H 0.3508 0.7926 0.3942 0.055 Uiso 1 1 calc R . .
C60 C 0.4277(2) 0.6345(5) 0.39274(12) 0.0447(11) Uani 1 1 d . . .
H10 H 0.4360 0.6235 0.4181 0.054 Uiso 1 1 calc R . .
C61 C 0.4660(2) 0.5507(4) 0.36982(11) 0.0408(10) Uani 1 1 d . . .
H11 H 0.5006 0.4821 0.3797 0.049 Uiso 1 1 calc R . .
C62 C 0.4959(2) 0.4756(5) 0.30739(12) 0.0466(11) Uani 1 1 d . . .
H12 H 0.5293 0.4105 0.3214 0.070 Uiso 1 1 calc R . .
H13 H 0.5204 0.5468 0.2925 0.070 Uiso 1 1 calc R . .
H14 H 0.4649 0.4107 0.2918 0.070 Uiso 1 1 calc R . .
C63 C 0.3217(2) 0.7543(5) 0.00715(11) 0.0409(10) Uani 1 1 d . . .
C64 C 0.2774(2) 0.8105(5) 0.03179(12) 0.0475(11) Uani 1 1 d . . .
H15 H 0.2314 0.7735 0.0310 0.057 Uiso 1 1 calc R . .
C65 C 0.2992(2) 0.9191(5) 0.05737(12) 0.0491(12) Uani 1 1 d . . .
H16 H 0.2679 0.9562 0.0737 0.059 Uiso 1 1 calc R . .
C66 C 0.3660(2) 0.9743(5) 0.05952(12) 0.0486(12) Uani 1 1 d . . .
H17 H 0.3808 1.0495 0.0770 0.058 Uiso 1 1 calc R . .
C67 C 0.4107(2) 0.9177(5) 0.03565(12) 0.0479(11) Uani 1 1 d . . .
H18 H 0.4569 0.9536 0.0369 0.058 Uiso 1 1 calc R . .
C68 C 0.3889(2) 0.8099(5) 0.01006(12) 0.0418(10) Uani 1 1 d . . .
H19 H 0.4207 0.7725 -0.0060 0.050 Uiso 1 1 calc R . .
C69 C 0.2976(2) 0.6408(5) -0.02125(13) 0.0571(13) Uani 1 1 d . . .
H20 H 0.2491 0.6158 -0.0189 0.086 Uiso 1 1 calc R . .
H21 H 0.3254 0.5469 -0.0184 0.086 Uiso 1 1 calc R . .
H22 H 0.3025 0.6851 -0.0452 0.086 Uiso 1 1 calc R . .
C70A C 0.0165(4) 0.4460(9) 0.3582(2) 0.039(2) Uani 0.583(7) 1 d P A 1
C71A C 0.0671(13) 0.344(3) 0.3507(8) 0.038(6) Uani 0.583(7) 1 d P A 1
H23 H 0.0867 0.2793 0.3694 0.045 Uiso 0.583(7) 1 calc PR A 1
C72A C 0.0904(3) 0.3340(8) 0.3169(2) 0.0346(19) Uani 0.583(7) 1 d P A 1
H24 H 0.1253 0.2614 0.3126 0.042 Uiso 0.583(7) 1 calc PR A 1
C73A C 0.0651(6) 0.4228(15) 0.2901(3) 0.028(3) Uani 0.583(7) 1 d P A 1
H25 H 0.0818 0.4138 0.2669 0.033 Uiso 0.583(7) 1 calc PR A 1
C74A C 0.0114(4) 0.5347(8) 0.2963(2) 0.037(2) Uani 0.583(7) 1 d P A 1
H26 H -0.0070 0.6004 0.2775 0.045 Uiso 0.583(7) 1 calc PR A 1
C75A C -0.0114(7) 0.5419(13) 0.3300(3) 0.037(3) Uani 0.583(7) 1 d P A 1
H27 H -0.0467 0.6130 0.3347 0.045 Uiso 0.583(7) 1 calc PR A 1
C76A C -0.0103(6) 0.4548(13) 0.3952(3) 0.053(3) Uani 0.583(7) 1 d P A 1
H28 H -0.0471 0.5318 0.3950 0.079 Uiso 0.583(7) 1 calc PR A 1
H29 H 0.0273 0.4842 0.4130 0.079 Uiso 0.583(7) 1 calc PR A 1
H30 H -0.0285 0.3541 0.4016 0.079 Uiso 0.583(7) 1 calc PR A 1
C70B C 0.0371(5) 0.4278(12) 0.3266(3) 0.043(3) Uani 0.417(7) 1 d PU A 2
C71B C -0.0148(11) 0.508(2) 0.3428(6) 0.044(3) Uani 0.417(7) 1 d PU A 2
H31 H -0.0437 0.5757 0.3284 0.053 Uiso 0.417(7) 1 calc PR A 2
C72B C -0.0251(8) 0.4927(15) 0.3779(4) 0.047(3) Uani 0.417(7) 1 d PU A 2
H32 H -0.0617 0.5473 0.3876 0.056 Uiso 0.417(7) 1 calc PR A 2
C73B C 0.0189(6) 0.3938(14) 0.4010(4) 0.041(3) Uani 0.417(7) 1 d PU A 2
H33 H 0.0124 0.3822 0.4259 0.049 Uiso 0.417(7) 1 calc PR A 2
C74B C 0.0702(5) 0.3179(11) 0.3854(3) 0.040(3) Uani 0.417(7) 1 d PU A 2
H34 H 0.1007 0.2544 0.4000 0.048 Uiso 0.417(7) 1 calc PR A 2
C75B C 0.079(2) 0.330(6) 0.3489(13) 0.036(4) Uani 0.417(7) 1 d PU A 2
H35 H 0.1142 0.2721 0.3388 0.044 Uiso 0.417(7) 1 calc PR A 2
C76B C 0.0437(9) 0.450(3) 0.2867(6) 0.043(5) Uani 0.417(7) 1 d PU A 2
H36 H 0.0812 0.3848 0.2791 0.065 Uiso 0.417(7) 1 calc PR A 2
H37 H 0.0539 0.5578 0.2819 0.065 Uiso 0.417(7) 1 calc PR A 2
H38 H 0.0004 0.4204 0.2731 0.065 Uiso 0.417(7) 1 calc PR A 2
F1 F 0.45524(11) -0.0705(2) 0.44472(5) 0.0348(5) Uani 1 1 d . . .
F2 F 0.57425(12) -0.1843(3) 0.47418(6) 0.0458(6) Uani 1 1 d . . .
F3 F 0.69587(11) -0.1069(3) 0.44687(6) 0.0488(6) Uani 1 1 d . . .
F4 F 0.69541(10) 0.0876(3) 0.38972(6) 0.0426(6) Uani 1 1 d . . .
F5 F 0.57775(10) 0.2100(2) 0.36128(6) 0.0351(5) Uani 1 1 d . . .
F6 F 0.43176(10) 0.3088(2) 0.22484(5) 0.0319(5) Uani 1 1 d . . .
F7 F 0.41125(11) 0.2910(2) 0.15257(5) 0.0355(5) Uani 1 1 d . . .
F8 F 0.28490(11) 0.2205(2) 0.12077(6) 0.0389(5) Uani 1 1 d . . .
F9 F 0.17864(10) 0.1622(3) 0.16211(6) 0.0385(5) Uani 1 1 d . . .
F10 F 0.19836(10) 0.1748(2) 0.23439(6) 0.0354(5) Uani 1 1 d . . .
F11 F 0.30650(10) 0.8382(2) 0.24906(6) 0.0377(5) Uani 1 1 d . . .
F12 F 0.31963(11) 0.8816(3) 0.17816(6) 0.0450(6) Uani 1 1 d . . .
F13 F 0.21186(13) 0.8196(3) 0.12896(6) 0.0495(7) Uani 1 1 d . . .
F14 F 0.09356(12) 0.6966(3) 0.15129(6) 0.0430(6) Uani 1 1 d . . .
F15 F 0.08018(10) 0.6537(2) 0.22176(5) 0.0345(5) Uani 1 1 d . . .
F16 F -0.06708(10) 0.8625(2) 0.36349(6) 0.0369(5) Uani 1 1 d . . .
F17 F -0.15313(11) 1.0041(3) 0.40577(6) 0.0431(6) Uani 1 1 d . . .
F18 F -0.10288(12) 1.1443(3) 0.46772(6) 0.0469(6) Uani 1 1 d . . .
F19 F 0.03504(11) 1.1430(3) 0.48677(6) 0.0424(6) Uani 1 1 d . . .
F20 F 0.12110(10) 0.9905(2) 0.44601(6) 0.0365(5) Uani 1 1 d . . .
F21 F 0.24429(11) 0.2421(2) 0.49269(6) 0.0372(5) Uani 1 1 d . . .
F22 F 0.15191(12) 0.3070(3) 0.54048(6) 0.0417(6) Uani 1 1 d . . .
F23 F 0.05830(11) 0.5326(3) 0.52749(6) 0.0396(6) Uani 1 1 d . . .
F24 F 0.05390(10) 0.6987(2) 0.46519(5) 0.0333(5) Uani 1 1 d . . .
N1 N 0.33920(14) 0.2913(3) 0.39358(7) 0.0230(6) Uani 1 1 d . . .
N2 N 0.36893(14) 0.1908(3) 0.33256(8) 0.0241(7) Uani 1 1 d . . .
N3 N 0.25440(14) 0.4933(3) 0.26809(8) 0.0247(7) Uani 1 1 d . . .
N4 N 0.13089(14) 0.7842(3) 0.33035(8) 0.0233(6) Uani 1 1 d . . .
N5 N 0.15806(14) 0.6203(3) 0.41382(8) 0.0248(7) Uani 1 1 d . . .
P1 P 0.29817(5) 0.23528(10) 0.35386(2) 0.0231(2) Uani 1 1 d . . .
S1 S 0.23060(5) 0.07847(10) 0.35987(3) 0.0299(2) Uani 1 1 d . . .

loop_
_atom_site_aniso_label
_atom_site_aniso_U_11
_atom_site_aniso_U_22
_atom_site_aniso_U_33
_atom_site_aniso_U_23
_atom_site_aniso_U_13
_atom_site_aniso_U_12
C1 0.028(2) 0.0226(17) 0.027(2) 0.0016(14) 0.0052(16) 0.0024(15)
C2 0.032(2) 0.0282(19) 0.022(2) -0.0014(15) 0.0041(16) 0.0009(15)
C3 0.022(2) 0.0299(19) 0.026(2) 0.0022(15) 0.0010(16) 0.0000(15)
C4 0.0180(19) 0.0229(17) 0.030(2) 0.0025(14) 0.0022(15) 0.0033(14)
C5 0.0213(19) 0.0225(17) 0.027(2) 0.0018(14) 0.0028(15) 0.0032(14)
C6 0.0190(19) 0.0245(18) 0.030(2) 0.0024(15) 0.0048(16) 0.0039(14)
C7 0.025(2) 0.0262(18) 0.033(2) 0.0009(15) 0.0053(17) 0.0046(15)
C8 0.028(2) 0.0256(18) 0.027(2) -0.0051(15) 0.0063(16) 0.0002(15)
C9 0.0205(19) 0.0240(17) 0.027(2) -0.0021(14) 0.0023(15) -0.0011(14)
C10 0.0215(19) 0.0267(18) 0.024(2) -0.0007(14) 0.0046(15) 0.0001(14)
C11 0.0202(19) 0.0259(18) 0.0251(19) 0.0004(14) 0.0002(15) -0.0007(14)
C12 0.022(2) 0.0261(18) 0.0241(19) 0.0013(14) 0.0017(15) 0.0013(14)
C13 0.0224(19) 0.0212(17) 0.025(2) -0.0008(14) 0.0048(15) -0.0004(14)
C14 0.0205(19) 0.0224(17) 0.0253(19) 0.0008(14) 0.0034(15) 0.0007(14)
C15 0.0213(19) 0.0237(17) 0.028(2) -0.0005(14) 0.0021(15) -0.0040(14)
C16 0.021(2) 0.0262(18) 0.027(2) 0.0003(15) 0.0018(16) -0.0033(14)
C17 0.025(2) 0.0261(18) 0.032(2) 0.0024(15) -0.0011(16) 0.0052(15)
C18 0.023(2) 0.0261(18) 0.034(2) 0.0002(15) 0.0027(17) 0.0035(15)
C19 0.0203(19) 0.0253(18) 0.029(2) 0.0001(15) 0.0064(16) 0.0051(14)
C20 0.0184(19) 0.0256(18) 0.030(2) -0.0027(15) 0.0039(15) -0.0001(14)
C21 0.023(2) 0.0215(17) 0.030(2) -0.0025(14) 0.0021(16) -0.0031(14)
C22 0.023(2) 0.0228(18) 0.027(2) -0.0001(14) 0.0025(15) -0.0011(14)
C23 0.0197(19) 0.0239(17) 0.0249(19) 0.0006(14) 0.0019(15) -0.0013(14)
C24 0.022(2) 0.0232(17) 0.030(2) -0.0005(14) 0.0048(16) 0.0030(14)
C25 0.024(2) 0.0243(18) 0.027(2) -0.0024(14) 0.0066(16) 0.0020(14)
C26 0.024(2) 0.0203(17) 0.028(2) -0.0030(14) 0.0015(16) 0.0014(14)
C27 0.028(2) 0.0257(18) 0.031(2) -0.0014(15) 0.0066(17) 0.0023(15)
C28 0.040(2) 0.031(2) 0.026(2) 0.0035(16) 0.0006(18) 0.0074(17)
C29 0.032(2) 0.041(2) 0.030(2) -0.0019(17) -0.0063(18) 0.0145(18)
C30 0.025(2) 0.036(2) 0.037(2) -0.0049(17) 0.0022(18) 0.0019(16)
C31 0.028(2) 0.0261(18) 0.030(2) 0.0030(15) 0.0029(17) 0.0007(15)
C32 0.023(2) 0.0214(17) 0.029(2) 0.0012(14) 0.0055(16) 0.0031(14)
C33 0.025(2) 0.0223(17) 0.031(2) 0.0002(15) 0.0017(16) 0.0024(14)
C34 0.031(2) 0.0266(18) 0.029(2) 0.0033(15) 0.0117(17) 0.0001(15)
C35 0.035(2) 0.0277(19) 0.023(2) -0.0016(15) -0.0009(17) 0.0016(16)
C36 0.021(2) 0.0273(19) 0.034(2) 0.0003(15) -0.0017(17) 0.0015(15)
C37 0.024(2) 0.0253(18) 0.034(2) -0.0007(15) 0.0083(17) 0.0020(15)
C38 0.026(2) 0.0210(17) 0.027(2) 0.0026(14) 0.0019(16) 0.0036(14)
C39 0.024(2) 0.0233(18) 0.033(2) -0.0005(15) 0.0017(17) -0.0007(14)
C40 0.034(2) 0.0242(19) 0.043(2) 0.0058(16) 0.0178(19) 0.0050(16)
C41 0.046(3) 0.034(2) 0.025(2) 0.0043(16) 0.0118(19) 0.0109(18)
C42 0.033(2) 0.0298(19) 0.025(2) -0.0020(15) -0.0022(17) 0.0078(16)
C43 0.027(2) 0.0264(18) 0.028(2) 0.0018(15) 0.0069(16) 0.0051(15)
C44 0.025(2) 0.0204(17) 0.030(2) 0.0017(14) 0.0027(16) 0.0012(14)
C45 0.027(2) 0.0281(19) 0.034(2) -0.0037(16) 0.0020(17) 0.0009(15)
C46 0.022(2) 0.036(2) 0.041(2) 0.0025(17) 0.0041(18) 0.0061(16)
C47 0.031(2) 0.033(2) 0.038(2) -0.0027(17) 0.0125(18) 0.0097(16)
C48 0.042(3) 0.029(2) 0.030(2) -0.0057(16) 0.0034(18) 0.0039(17)
C49 0.023(2) 0.033(2) 0.034(2) -0.0010(16) 0.0039(17) 0.0035(15)
C50 0.028(2) 0.0249(18) 0.024(2) -0.0020(14) 0.0020(16) -0.0007(15)
C51 0.028(2) 0.0301(19) 0.029(2) 0.0016(16) 0.0015(17) 0.0032(16)
C52 0.035(2) 0.038(2) 0.024(2) 0.0054(16) 0.0069(17) 0.0003(17)
C53 0.029(2) 0.039(2) 0.029(2) -0.0019(17) 0.0114(17) -0.0006(17)
C54 0.026(2) 0.0306(19) 0.031(2) -0.0025(16) 0.0032(17) 0.0055(15)
C55 0.025(2) 0.0275(18) 0.027(2) -0.0017(15) 0.0053(16) -0.0004(15)
C56 0.039(2) 0.027(2) 0.040(2) 0.0001(17) 0.0065(19) -0.0104(17)
C57 0.038(2) 0.032(2) 0.045(3) 0.0060(18) -0.005(2) -0.0074(18)
C58 0.034(2) 0.033(2) 0.061(3) -0.002(2) -0.002(2) -0.0068(18)
C59 0.042(3) 0.033(2) 0.065(3) -0.008(2) 0.011(2) -0.0103(19)
C60 0.056(3) 0.036(2) 0.042(3) -0.0001(19) 0.004(2) -0.012(2)
C61 0.046(3) 0.031(2) 0.045(3) 0.0075(18) 0.000(2) -0.0085(19)
C62 0.049(3) 0.034(2) 0.057(3) 0.005(2) 0.009(2) -0.003(2)
C63 0.040(3) 0.039(2) 0.044(3) 0.0099(19) 0.007(2) 0.0076(19)
C64 0.038(3) 0.052(3) 0.053(3) 0.010(2) 0.011(2) 0.008(2)
C65 0.053(3) 0.054(3) 0.042(3) 0.005(2) 0.014(2) 0.012(2)
C66 0.057(3) 0.042(2) 0.045(3) 0.002(2) -0.001(2) 0.010(2)
C67 0.041(3) 0.044(3) 0.059(3) 0.004(2) 0.000(2) 0.005(2)
C68 0.039(3) 0.038(2) 0.049(3) 0.0078(19) 0.008(2) 0.0084(19)
C69 0.053(3) 0.054(3) 0.063(3) 0.000(2) -0.001(3) -0.001(2)
C70A 0.039(5) 0.037(4) 0.041(5) -0.008(4) 0.009(4) -0.019(4)
C71A 0.038(13) 0.029(8) 0.044(9) 0.006(7) -0.010(9) -0.009(8)
C72A 0.027(4) 0.031(4) 0.046(5) -0.005(3) 0.003(3) -0.004(3)
C73A 0.024(7) 0.030(5) 0.029(6) 0.000(4) 0.003(5) 0.006(4)
C74A 0.033(5) 0.025(4) 0.052(5) -0.002(3) -0.008(4) 0.001(3)
C75A 0.026(5) 0.033(6) 0.054(7) -0.014(5) 0.009(5) -0.003(4)
C76A 0.068(10) 0.054(8) 0.037(6) -0.013(6) 0.012(6) -0.026(6)
C70B 0.030(5) 0.039(5) 0.057(6) 0.002(4) -0.003(5) -0.010(4)
C71B 0.030(6) 0.036(6) 0.066(8) 0.002(6) -0.002(7) -0.008(5)
C72B 0.033(6) 0.036(5) 0.072(7) -0.003(6) 0.008(7) -0.002(4)
C73B 0.030(6) 0.036(6) 0.057(6) -0.004(5) 0.003(5) -0.009(4)
C74B 0.034(5) 0.044(5) 0.043(6) 0.001(4) 0.001(4) -0.004(4)
C75B 0.026(7) 0.039(7) 0.045(8) -0.005(6) 0.007(6) 0.000(6)
C76B 0.018(10) 0.054(11) 0.055(8) 0.032(7) -0.021(7) -0.003(8)
F1 0.0339(13) 0.0341(12) 0.0371(13) 0.0079(9) 0.0079(10) 0.0014(9)
F2 0.0579(16) 0.0478(14) 0.0317(13) 0.0122(11) 0.0025(12) 0.0167(12)
F3 0.0365(14) 0.0642(16) 0.0438(15) -0.0004(12) -0.0080(11) 0.0227(12)
F4 0.0223(12) 0.0554(15) 0.0505(15) 0.0003(11) 0.0055(11) 0.0007(10)
F5 0.0300(12) 0.0364(12) 0.0395(13) 0.0105(10) 0.0066(10) 0.0004(9)
F6 0.0241(12) 0.0392(12) 0.0322(12) 0.0005(9) 0.0016(9) -0.0054(9)
F7 0.0341(13) 0.0431(13) 0.0306(12) 0.0013(10) 0.0099(10) -0.0049(10)
F8 0.0443(14) 0.0454(13) 0.0263(12) -0.0016(10) -0.0016(10) -0.0021(10)
F9 0.0249(12) 0.0501(14) 0.0392(14) -0.0038(10) -0.0059(10) -0.0042(10)
F10 0.0247(12) 0.0453(13) 0.0370(13) -0.0019(10) 0.0073(10) -0.0031(9)
F11 0.0270(12) 0.0395(12) 0.0465(14) 0.0014(10) 0.0028(10) -0.0051(9)
F12 0.0422(15) 0.0421(13) 0.0542(16) 0.0075(11) 0.0259(12) 0.0008(11)
F13 0.0679(17) 0.0538(15) 0.0290(13) 0.0104(11) 0.0177(12) 0.0168(13)
F14 0.0472(15) 0.0525(14) 0.0278(13) -0.0032(10) -0.0073(11) 0.0096(11)
F15 0.0272(12) 0.0425(12) 0.0335(13) 0.0005(10) 0.0006(10) -0.0049(10)
F16 0.0286(12) 0.0402(12) 0.0413(14) -0.0090(10) -0.0007(10) 0.0019(10)
F17 0.0244(13) 0.0526(15) 0.0530(16) -0.0036(11) 0.0076(11) 0.0075(10)
F18 0.0417(15) 0.0518(15) 0.0490(15) -0.0092(11) 0.0152(12) 0.0141(11)
F19 0.0445(14) 0.0472(14) 0.0356(14) -0.0126(11) 0.0036(11) 0.0060(11)
F20 0.0283(13) 0.0435(13) 0.0375(13) -0.0065(10) 0.0010(10) 0.0041(10)
F21 0.0390(13) 0.0370(12) 0.0363(13) 0.0105(10) 0.0071(10) 0.0112(10)
F22 0.0470(15) 0.0492(14) 0.0305(13) 0.0124(10) 0.0121(11) 0.0053(11)
F23 0.0366(13) 0.0486(14) 0.0358(13) 0.0024(10) 0.0173(11) 0.0051(10)
F24 0.0303(12) 0.0335(11) 0.0370(13) 0.0007(9) 0.0088(10) 0.0078(9)
N1 0.0217(16) 0.0244(15) 0.0230(16) -0.0015(12) 0.0026(13) 0.0033(12)
N2 0.0216(16) 0.0235(15) 0.0271(17) -0.0002(12) 0.0016(13) 0.0049(12)
N3 0.0217(16) 0.0243(15) 0.0282(17) 0.0004(12) 0.0030(13) 0.0017(12)
N4 0.0211(16) 0.0237(15) 0.0254(17) 0.0012(12) 0.0033(13) 0.0044(12)
N5 0.0233(16) 0.0240(15) 0.0278(17) -0.0001(12) 0.0060(13) 0.0088(12)
P1 0.0221(5) 0.0219(4) 0.0256(5) 0.0003(4) 0.0029(4) 0.0020(4)
S1 0.0274(5) 0.0258(5) 0.0367(6) 0.0018(4) 0.0033(4) -0.0024(4)

loop_
_atom_type_symbol
_atom_type_description
_atom_type_scat_dispersion_real
_atom_type_scat_dispersion_imag
_atom_type_scat_source
C C 0.0181 0.0091 'International Tables Vol C Tables 4.2.6.8 and 6.1.1.4'
H H 0.0000 0.0000 'International Tables Vol C Tables 4.2.6.8 and 6.1.1.4'
N N 0.0311 0.0180 'International Tables Vol C Tables 4.2.6.8 and 6.1.1.4'
F F 0.0727 0.0534 'International Tables Vol C Tables 4.2.6.8 and 6.1.1.4'
P P 0.2955 0.4335 'International Tables Vol C Tables 4.2.6.8 and 6.1.1.4'
S S 0.3331 0.5567 'International Tables Vol C Tables 4.2.6.8 and 6.1.1.4'

loop_
_geom_angle_atom_site_label_1
_geom_angle_atom_site_label_2
_geom_angle_atom_site_label_3
_geom_angle
C2 C1 N1 107.0(3)
C2 C1 C25 125.2(3)
N1 C1 C25 127.6(3)
C1 C2 C3 108.9(3)
C1 C2 H1 125.5
C3 C2 H1 125.5
C4 C3 C2 108.7(3)
C4 C3 H2 125.7
C2 C3 H2 125.7
C3 C4 N1 107.5(3)
C3 C4 C5 129.8(3)
N1 C4 C5 122.6(3)
C6 C5 C4 121.5(3)
C6 C5 C26 120.1(3)
C4 C5 C26 118.4(3)
C5 C6 N2 119.8(3)
C5 C6 C7 134.4(3)
N2 C6 C7 105.7(3)
C8 C7 C6 109.3(3)
C8 C7 H3 125.4
C6 C7 H3 125.4
C7 C8 C9 109.3(3)
C7 C8 H4 125.3
C9 C8 H4 125.3
C10 C9 N2 120.7(3)
C10 C9 C8 132.6(3)
N2 C9 C8 106.1(3)
C9 C10 C11 117.6(3)
C9 C10 C32 124.4(3)
C11 C10 C32 117.9(3)
N3 C11 C12 112.7(3)
N3 C11 C10 121.9(3)
C12 C11 C10 125.3(3)
C13 C12 C11 106.2(3)
C13 C12 P1 134.5(3)
C11 C12 P1 118.4(2)
C12 C13 C23 128.7(3)
C12 C13 C14 105.2(3)
C23 C13 C14 126.1(3)
N3 C14 C15 117.4(3)
N3 C14 C13 109.6(3)
C15 C14 C13 133.0(3)
C16 C15 C14 127.2(3)
C16 C15 C38 116.6(3)
C14 C15 C38 116.1(3)
N4 C16 C15 120.4(3)
N4 C16 C17 103.4(3)
C15 C16 C17 135.9(3)
C18 C17 C16 109.3(3)
C18 C17 H5 125.4
C16 C17 H5 125.4
C17 C18 C19 108.4(3)
C17 C18 H6 125.8
C19 C18 H6 125.8
N4 C19 C18 105.1(3)
N4 C19 C20 107.8(3)
C18 C19 C20 147.1(3)
C21 C20 C19 104.9(3)
C21 C20 C44 131.9(3)
C19 C20 C44 123.1(3)
C20 C21 C22 109.3(3)
C20 C21 N5 148.4(3)
C22 C21 N5 102.2(3)
C23 C22 N4 135.2(3)
C23 C22 C21 117.0(3)
N4 C22 C21 107.5(3)
C22 C23 C13 121.0(3)
C22 C23 C24 102.8(3)
C13 C23 C24 135.2(3)
C25 C24 N5 110.4(3)
C25 C24 C23 142.0(3)
N5 C24 C23 107.6(3)
C24 C25 C1 131.8(3)
C24 C25 C50 104.7(3)
C1 C25 C50 122.6(3)
C31 C26 C27 115.7(3)
C31 C26 C5 121.4(3)
C27 C26 C5 122.9(3)
F1 C27 C28 117.8(3)
F1 C27 C26 119.9(3)
C28 C27 C26 122.2(3)
F2 C28 C27 119.9(4)
F2 C28 C29 119.9(3)
C27 C28 C29 120.2(3)
F3 C29 C30 119.6(4)
F3 C29 C28 120.8(3)
C30 C29 C28 119.6(3)
F4 C30 C29 120.6(3)
F4 C30 C31 119.9(3)
C29 C30 C31 119.5(4)
F5 C31 C30 117.0(3)
F5 C31 C26 120.2(3)
C30 C31 C26 122.8(3)
C33 C32 C37 116.0(3)
C33 C32 C10 124.0(3)
C37 C32 C10 119.8(3)
F6 C33 C32 120.3(3)
F6 C33 C34 117.4(3)
C32 C33 C34 122.3(3)
F7 C34 C35 120.2(3)
F7 C34 C33 120.2(3)
C35 C34 C33 119.6(3)
F8 C35 C36 120.6(3)
F8 C35 C34 119.6(3)
C36 C35 C34 119.9(3)
F9 C36 C35 119.9(3)
F9 C36 C37 120.5(3)
C35 C36 C37 119.6(3)
F10 C37 C36 117.7(3)
F10 C37 C32 119.7(3)
C36 C37 C32 122.6(3)
C39 C38 C43 116.2(3)
C39 C38 C15 121.7(3)
C43 C38 C15 122.1(3)
F11 C39 C40 118.0(3)
F11 C39 C38 119.7(3)
C40 C39 C38 122.3(3)
F12 C40 C39 120.4(4)
F12 C40 C41 119.8(4)
C39 C40 C41 119.7(3)
F13 C41 C42 120.5(4)
F13 C41 C40 119.9(4)
C42 C41 C40 119.6(3)
F14 C42 C41 120.6(3)
F14 C42 C43 119.7(3)
C41 C42 C43 119.7(3)
F15 C43 C42 118.1(3)
F15 C43 C38 119.4(3)
C42 C43 C38 122.5(3)
C45 C44 C49 115.9(3)
C45 C44 C20 122.5(3)
C49 C44 C20 121.6(3)
F16 C45 C46 117.6(3)
F16 C45 C44 119.6(3)
C46 C45 C44 122.8(3)
F17 C46 C47 119.7(3)
F17 C46 C45 120.8(3)
C47 C46 C45 119.5(4)
F18 C47 C46 120.6(4)
F18 C47 C48 119.6(3)
C46 C47 C48 119.8(3)
F19 C48 C49 120.5(3)
F19 C48 C47 120.1(3)
C49 C48 C47 119.4(4)
F20 C49 C48 118.4(3)
F20 C49 C44 119.1(3)
C48 C49 C44 122.5(4)
C51 C50 C55 117.1(3)
C51 C50 C25 133.5(3)
C55 C50 C25 108.9(3)
F21 C51 C52 118.1(3)
F21 C51 C50 121.4(3)
C52 C51 C50 120.4(3)
F22 C52 C51 120.4(3)
F22 C52 C53 118.9(3)
C51 C52 C53 120.7(3)
F23 C53 C54 120.4(3)
F23 C53 C52 119.1(3)
C54 C53 C52 120.6(3)
F24 C54 C55 121.2(3)
F24 C54 C53 119.8(3)
C55 C54 C53 119.0(3)
C54 C55 N5 130.6(3)
C54 C55 C50 122.2(3)
N5 C55 C50 106.9(3)
C61 C56 C57 117.6(4)
C61 C56 C62 121.6(4)
C57 C56 C62 120.8(4)
C58 C57 C56 121.8(4)
C58 C57 H7 119.1
C56 C57 H7 119.1
C57 C58 C59 119.7(4)
C57 C58 H8 120.1
C59 C58 H8 120.1
C58 C59 C60 120.1(4)
C58 C59 H9 120.0
C60 C59 H9 120.0
C61 C60 C59 119.8(4)
C61 C60 H10 120.1
C59 C60 H10 120.1
C60 C61 C56 121.0(4)
C60 C61 H11 119.5
C56 C61 H11 119.5
C56 C62 H12 109.5
C56 C62 H13 109.5
H12 C62 H13 109.5
C56 C62 H14 109.5
H12 C62 H14 109.5
H13 C62 H14 109.5
C68 C63 C64 117.0(4)
C68 C63 C69 121.7(4)
C64 C63 C69 121.3(4)
C65 C64 C63 121.3(4)
C65 C64 H15 119.4
C63 C64 H15 119.4
C66 C65 C64 120.8(4)
C66 C65 H16 119.6
C64 C65 H16 119.6
C65 C66 C67 118.5(4)
C65 C66 H17 120.8
C67 C66 H17 120.8
C68 C67 C66 120.7(4)
C68 C67 H18 119.6
C66 C67 H18 119.6
C67 C68 C63 121.7(4)
C67 C68 H19 119.2
C63 C68 H19 119.2
C63 C69 H20 109.5
C63 C69 H21 109.5
H20 C69 H21 109.5
C63 C69 H22 109.5
H20 C69 H22 109.5
H21 C69 H22 109.5
C71A C70A C75A 118.0(14)
C71A C70A C76A 121.6(14)
C75A C70A C76A 120.4(9)
C70A C71A C72A 122(2)
C70A C71A H23 119.2
C72A C71A H23 119.2
C73A C72A C71A 121.4(13)
C73A C72A H24 119.3
C71A C72A H24 119.3
C72A C73A C74A 119.8(11)
C72A C73A H25 120.1
C74A C73A H25 120.1
C75A C74A C73A 117.8(9)
C75A C74A H26 121.1
C73A C74A H26 121.1
C74A C75A C70A 121.4(10)
C74A C75A H27 119.3
C70A C75A H27 119.3
C70A C76A H28 109.5
C70A C76A H29 109.5
H28 C76A H29 109.5
C70A C76A H30 109.5
H28 C76A H30 109.5
H29 C76A H30 109.5
C71B C70B C75B 117(2)
C71B C70B C76B 118.7(13)
C75B C70B C76B 124(2)
C72B C71B C70B 122.5(17)
C72B C71B H31 118.7
C70B C71B H31 118.7
C71B C72B C73B 120.5(16)
C71B C72B H32 119.7
C73B C72B H32 119.7
C74B C73B C72B 116.9(13)
C74B C73B H33 121.5
C72B C73B H33 121.5
C73B C74B C75B 122(2)
C73B C74B H34 118.9
C75B C74B H34 118.9
C74B C75B C70B 121(4)
C74B C75B H35 119.6
C70B C75B H35 119.6
C70B C76B H36 109.5
C70B C76B H37 109.5
H36 C76B H37 109.5
C70B C76B H38 109.5
H36 C76B H38 109.5
H37 C76B H38 109.5
C4 N1 C1 107.7(3)
C4 N1 P1 122.3(2)
C1 N1 P1 126.6(2)
C9 N2 C6 109.3(3)
C9 N2 P1 122.6(2)
C6 N2 P1 124.8(2)
C11 N3 C14 106.3(3)
C22 N4 C19 110.5(3)
C22 N4 C16 135.5(3)
C19 N4 C16 113.8(3)
C55 N5 C24 108.7(3)
C55 N5 C21 141.0(3)
C24 N5 C21 110.1(3)
N2 P1 N1 97.44(14)
N2 P1 C12 94.78(15)
N1 P1 C12 113.22(15)
N2 P1 S1 118.98(11)
N1 P1 S1 112.49(11)
C12 P1 S1 117.30(12)

loop_
_geom_bond_atom_site_label_1
_geom_bond_atom_site_label_2
_geom_bond_distance
C1 C2 1.378(5)
C1 N1 1.417(4)
C1 C25 1.453(5)
C2 C3 1.399(5)
C2 H1 0.9500
C3 C4 1.373(5)
C3 H2 0.9500
C4 N1 1.415(4)
C4 C5 1.443(5)
C5 C6 1.352(5)
C5 C26 1.491(4)
C6 N2 1.413(4)
C6 C7 1.452(5)
C7 C8 1.345(5)
C7 H3 0.9500
C8 C9 1.444(5)
C8 H4 0.9500
C9 C10 1.373(5)
C9 N2 1.410(4)
C10 C11 1.447(5)
C10 C32 1.478(5)
C11 N3 1.354(4)
C11 C12 1.415(4)
C12 C13 1.388(4)
C12 P1 1.759(3)
C13 C23 1.402(4)
C13 C14 1.484(4)
C14 N3 1.362(4)
C14 C15 1.420(4)
C15 C16 1.391(5)
C15 C38 1.495(5)
C16 N4 1.387(4)
C16 C17 1.427(5)
C17 C18 1.385(5)
C17 H5 0.9500
C18 C19 1.416(5)
C18 H6 0.9500
C19 N4 1.363(4)
C19 C20 1.455(5)
C20 C21 1.395(5)
C20 C44 1.471(5)
C21 C22 1.409(5)
C21 N5 1.421(4)
C22 C23 1.350(5)
C22 N4 1.357(4)
C23 C24 1.471(5)
C24 C25 1.374(5)
C24 N5 1.415(4)
C25 C50 1.463(5)
C26 C31 1.386(5)
C26 C27 1.394(5)
C27 F1 1.344(4)
C27 C28 1.373(5)
C28 F2 1.345(4)
C28 C29 1.375(5)
C29 F3 1.339(4)
C29 C30 1.370(5)
C30 F4 1.341(4)
C30 C31 1.383(5)
C31 F5 1.348(4)
C32 C33 1.383(5)
C32 C37 1.389(5)
C33 F6 1.349(4)
C33 C34 1.388(5)
C34 F7 1.347(4)
C34 C35 1.372(5)
C35 F8 1.342(4)
C35 C36 1.371(5)
C36 F9 1.341(4)
C36 C37 1.379(5)
C37 F10 1.345(4)
C38 C39 1.382(5)
C38 C43 1.388(5)
C39 F11 1.349(4)
C39 C40 1.377(5)
C40 F12 1.351(4)
C40 C41 1.382(5)
C41 F13 1.340(4)
C41 C42 1.365(5)
C42 F14 1.341(4)
C42 C43 1.379(5)
C43 F15 1.347(4)
C44 C45 1.380(5)
C44 C49 1.387(5)
C45 F16 1.351(4)
C45 C46 1.371(5)
C46 F17 1.345(4)
C46 C47 1.366(5)
C47 F18 1.344(4)
C47 C48 1.380(5)
C48 F19 1.347(4)
C48 C49 1.368(5)
C49 F20 1.351(4)
C50 C51 1.403(5)
C50 C55 1.415(5)
C51 F21 1.339(4)
C51 C52 1.372(5)
C52 F22 1.351(4)
C52 C53 1.388(5)
C53 F23 1.344(4)
C53 C54 1.374(5)
C54 F24 1.349(4)
C54 C55 1.373(5)
C55 N5 1.380(4)
C56 C61 1.392(5)
C56 C57 1.396(5)
C56 C62 1.497(5)
C57 C58 1.373(6)
C57 H7 0.9500
C58 C59 1.375(6)
C58 H8 0.9500
C59 C60 1.387(6)
C59 H9 0.9500
C60 C61 1.384(6)
C60 H10 0.9500
C61 H11 0.9500
C62 H12 0.9800
C62 H13 0.9800
C62 H14 0.9800
C63 C68 1.390(6)
C63 C64 1.395(6)
C63 C69 1.493(6)
C64 C65 1.382(6)
C64 H15 0.9500
C65 C66 1.381(6)
C65 H16 0.9500
C66 C67 1.382(6)
C66 H17 0.9500
C67 C68 1.377(6)
C67 H18 0.9500
C68 H19 0.9500
C69 H20 0.9800
C69 H21 0.9800
C69 H22 0.9800
C70A C71A 1.37(3)
C70A C75A 1.412(13)
C70A C76A 1.508(12)
C71A C72A 1.37(3)
C71A H23 0.9500
C72A C73A 1.323(14)
C72A H24 0.9500
C73A C74A 1.459(11)
C73A H25 0.9500
C74A C75A 1.364(12)
C74A H26 0.9500
C75A H27 0.9500
C76A H28 0.9800
C76A H29 0.9800
C76A H30 0.9800
C70B C71B 1.40(2)
C70B C75B 1.40(4)
C70B C76B 1.51(2)
C71B C72B 1.34(2)
C71B H31 0.9500
C72B C73B 1.446(18)
C72B H32 0.9500
C73B C74B 1.365(15)
C73B H33 0.9500
C74B C75B 1.39(5)
C74B H34 0.9500
C75B H35 0.9500
C76B H36 0.9800
C76B H37 0.9800
C76B H38 0.9800
N1 P1 1.693(3)
N2 P1 1.687(3)
P1 S1 1.9192(13)

loop_
_geom_torsion_atom_site_label_1
_geom_torsion_atom_site_label_2
_geom_torsion_atom_site_label_3
_geom_torsion_atom_site_label_4
_geom_torsion
N1 C1 C2 C3 -2.4(4)
C25 C1 C2 C3 -178.4(3)
C1 C2 C3 C4 0.3(4)
C2 C3 C4 N1 1.8(4)
C2 C3 C4 C5 -175.5(3)
C3 C4 C5 C6 -178.6(4)
N1 C4 C5 C6 4.4(5)
C3 C4 C5 C26 -1.0(5)
N1 C4 C5 C26 -177.9(3)
C4 C5 C6 N2 2.7(5)
C26 C5 C6 N2 -174.9(3)
C4 C5 C6 C7 178.1(4)
C26 C5 C6 C7 0.5(6)
C5 C6 C7 C8 -173.2(4)
N2 C6 C7 C8 2.6(4)
C6 C7 C8 C9 1.1(4)
C7 C8 C9 C10 166.8(4)
C7 C8 C9 N2 -4.3(4)
N2 C9 C10 C11 5.7(5)
C8 C9 C10 C11 -164.4(3)
N2 C9 C10 C32 -177.7(3)
C8 C9 C10 C32 12.2(6)
C9 C10 C11 N3 160.9(3)
C32 C10 C11 N3 -16.0(5)
C9 C10 C11 C12 -16.0(5)
C32 C10 C11 C12 167.1(3)
N3 C11 C12 C13 0.9(4)
C10 C11 C12 C13 178.1(3)
N3 C11 C12 P1 171.6(2)
C10 C11 C12 P1 -11.2(5)
C11 C12 C13 C23 176.8(3)
P1 C12 C13 C23 8.3(6)
C11 C12 C13 C14 -0.6(4)
P1 C12 C13 C14 -169.1(3)
C12 C13 C14 N3 0.2(4)
C23 C13 C14 N3 -177.3(3)
C12 C13 C14 C15 177.7(4)
C23 C13 C14 C15 0.2(6)
N3 C14 C15 C16 167.7(3)
C13 C14 C15 C16 -9.7(6)
N3 C14 C15 C38 -7.2(5)
C13 C14 C15 C38 175.4(3)
C14 C15 C16 N4 2.7(5)
C38 C15 C16 N4 177.6(3)
C14 C15 C16 C17 -169.8(4)
C38 C15 C16 C17 5.1(6)
N4 C16 C17 C18 -0.9(4)
C15 C16 C17 C18 172.5(4)
C16 C17 C18 C19 1.2(4)
C17 C18 C19 N4 -1.1(4)
C17 C18 C19 C20 176.4(5)
N4 C19 C20 C21 0.1(4)
C18 C19 C20 C21 -177.3(5)
N4 C19 C20 C44 179.0(3)
C18 C19 C20 C44 1.6(8)
C19 C20 C21 C22 1.5(4)
C44 C20 C21 C22 -177.3(3)
C19 C20 C21 N5 -173.1(5)
C44 C20 C21 N5 8.1(9)
C20 C21 C22 C23 -176.5(3)
N5 C21 C22 C23 0.5(4)
C20 C21 C22 N4 -2.5(4)
N5 C21 C22 N4 174.6(3)
N4 C22 C23 C13 -4.9(6)
C21 C22 C23 C13 167.0(3)
N4 C22 C23 C24 -175.3(4)
C21 C22 C23 C24 -3.4(4)
C12 C13 C23 C22 -167.3(3)
C14 C13 C23 C22 9.6(5)
C12 C13 C23 C24 -0.7(7)
C14 C13 C23 C24 176.2(4)
C22 C23 C24 C25 -177.5(5)
C13 C23 C24 C25 14.2(8)
C22 C23 C24 N5 4.8(4)
C13 C23 C24 N5 -163.5(4)
N5 C24 C25 C1 -162.0(3)
C23 C24 C25 C1 20.3(8)
N5 C24 C25 C50 6.9(4)
C23 C24 C25 C50 -170.8(4)
C2 C1 C25 C24 137.4(4)
N1 C1 C25 C24 -37.9(6)
C2 C1 C25 C50 -29.9(5)
N1 C1 C25 C50 154.9(3)
C6 C5 C26 C31 57.7(5)
C4 C5 C26 C31 -120.0(4)
C6 C5 C26 C27 -123.0(4)
C4 C5 C26 C27 59.3(5)
C31 C26 C27 F1 179.6(3)
C5 C26 C27 F1 0.3(5)
C31 C26 C27 C28 -1.2(5)
C5 C26 C27 C28 179.5(3)
F1 C27 C28 F2 -1.1(5)
C26 C27 C28 F2 179.6(3)
F1 C27 C28 C29 179.5(3)
C26 C27 C28 C29 0.2(6)
F2 C28 C29 F3 0.7(6)
C27 C28 C29 F3 -179.9(3)
F2 C28 C29 C30 -179.5(3)
C27 C28 C29 C30 -0.1(6)
F3 C29 C30 F4 1.2(6)
C28 C29 C30 F4 -178.7(3)
F3 C29 C30 C31 -179.2(3)
C28 C29 C30 C31 1.0(6)
F4 C30 C31 F5 -1.1(5)
C29 C30 C31 F5 179.2(3)
F4 C30 C31 C26 177.5(3)
C29 C30 C31 C26 -2.1(6)
C27 C26 C31 F5 -179.3(3)
C5 C26 C31 F5 0.1(5)
C27 C26 C31 C30 2.2(5)
C5 C26 C31 C30 -178.5(3)
C9 C10 C32 C33 -63.2(5)
C11 C10 C32 C33 113.4(4)
C9 C10 C32 C37 122.1(4)
C11 C10 C32 C37 -61.2(4)
C37 C32 C33 F6 177.9(3)
C10 C32 C33 F6 3.1(5)
C37 C32 C33 C34 -0.4(5)
C10 C32 C33 C34 -175.3(3)
F6 C33 C34 F7 2.1(5)
C32 C33 C34 F7 -179.5(3)
F6 C33 C34 C35 -177.8(3)
C32 C33 C34 C35 0.6(5)
F7 C34 C35 F8 1.0(5)
C33 C34 C35 F8 -179.1(3)
F7 C34 C35 C36 179.7(3)
C33 C34 C35 C36 -0.4(5)
F8 C35 C36 F9 0.3(5)
C34 C35 C36 F9 -178.4(3)
F8 C35 C36 C37 178.6(3)
C34 C35 C36 C37 0.0(5)
F9 C36 C37 F10 -1.1(5)
C35 C36 C37 F10 -179.4(3)
F9 C36 C37 C32 178.6(3)
C35 C36 C37 C32 0.2(5)
C33 C32 C37 F10 179.6(3)
C10 C32 C37 F10 -5.3(5)
C33 C32 C37 C36 0.0(5)
C10 C32 C37 C36 175.1(3)
C16 C15 C38 C39 112.5(4)
C14 C15 C38 C39 -72.1(4)
C16 C15 C38 C43 -70.9(4)
C14 C15 C38 C43 104.6(4)
C43 C38 C39 F11 -179.5(3)
C15 C38 C39 F11 -2.6(5)
C43 C38 C39 C40 -0.2(5)
C15 C38 C39 C40 176.6(3)
F11 C39 C40 F12 -0.7(5)
C38 C39 C40 F12 -179.9(3)
F11 C39 C40 C41 -179.7(3)
C38 C39 C40 C41 1.1(5)
F12 C40 C41 F13 -1.7(5)
C39 C40 C41 F13 177.3(3)
F12 C40 C41 C42 179.2(3)
C39 C40 C41 C42 -1.8(5)
F13 C41 C42 F14 3.0(5)
C40 C41 C42 F14 -177.8(3)
F13 C41 C42 C43 -177.5(3)
C40 C41 C42 C43 1.7(5)
F14 C42 C43 F15 0.2(5)
C41 C42 C43 F15 -179.3(3)
F14 C42 C43 C38 178.7(3)
C41 C42 C43 C38 -0.9(5)
C39 C38 C43 F15 178.6(3)
C15 C38 C43 F15 1.8(5)
C39 C38 C43 C42 0.1(5)
C15 C38 C43 C42 -176.7(3)
C21 C20 C44 C45 -127.9(4)
C19 C20 C44 C45 53.5(5)
C21 C20 C44 C49 53.9(5)
C19 C20 C44 C49 -124.7(4)
C49 C44 C45 F16 178.3(3)
C20 C44 C45 F16 0.0(5)
C49 C44 C45 C46 -1.5(5)
C20 C44 C45 C46 -179.8(3)
F16 C45 C46 F17 1.8(5)
C44 C45 C46 F17 -178.4(3)
F16 C45 C46 C47 -178.4(3)
C44 C45 C46 C47 1.5(6)
F17 C46 C47 F18 0.8(6)
C45 C46 C47 F18 -179.0(3)
F17 C46 C47 C48 -179.9(3)
C45 C46 C47 C48 0.3(6)
F18 C47 C48 F19 -1.3(6)
C46 C47 C48 F19 179.4(3)
F18 C47 C48 C49 177.5(3)
C46 C47 C48 C49 -1.9(6)
F19 C48 C49 F20 0.3(5)
C47 C48 C49 F20 -178.4(3)
F19 C48 C49 C44 -179.4(3)
C47 C48 C49 C44 1.8(6)
C45 C44 C49 F20 -179.9(3)
C20 C44 C49 F20 -1.6(5)
C45 C44 C49 C48 -0.2(5)
C20 C44 C49 C48 178.1(3)
C24 C25 C50 C51 166.5(4)
C1 C25 C50 C51 -23.3(6)
C24 C25 C50 C55 -5.0(4)
C1 C25 C50 C55 165.2(3)
C55 C50 C51 F21 174.8(3)
C25 C50 C51 F21 3.9(6)
C55 C50 C51 C52 -3.0(5)
C25 C50 C51 C52 -174.0(4)
F21 C51 C52 F22 2.4(5)
C50 C51 C52 F22 -179.7(3)
F21 C51 C52 C53 -176.2(3)
C50 C51 C52 C53 1.7(6)
F22 C52 C53 F23 0.3(5)
C51 C52 C53 F23 179.0(3)
F22 C52 C53 C54 -178.5(3)
C51 C52 C53 C54 0.2(6)
F23 C53 C54 F24 -3.1(5)
C52 C53 C54 F24 175.7(3)
F23 C53 C54 C55 -179.4(3)
C52 C53 C54 C55 -0.6(6)
F24 C54 C55 N5 -4.0(6)
C53 C54 C55 N5 172.2(4)
F24 C54 C55 C50 -177.1(3)
C53 C54 C55 C50 -0.9(6)
C51 C50 C55 C54 2.7(5)
C25 C50 C55 C54 175.8(3)
C51 C50 C55 N5 -171.9(3)
C25 C50 C55 N5 1.2(4)
C61 C56 C57 C58 0.0(6)
C62 C56 C57 C58 -179.9(4)
C56 C57 C58 C59 0.1(6)
C57 C58 C59 C60 -0.1(6)
C58 C59 C60 C61 0.0(6)
C59 C60 C61 C56 0.0(6)
C57 C56 C61 C60 0.0(5)
C62 C56 C61 C60 179.8(4)
C68 C63 C64 C65 1.4(6)
C69 C63 C64 C65 -178.0(4)
C63 C64 C65 C66 -0.6(7)
C64 C65 C66 C67 -0.5(7)
C65 C66 C67 C68 0.7(6)
C66 C67 C68 C63 0.2(6)
C64 C63 C68 C67 -1.2(6)
C69 C63 C68 C67 178.3(4)
C75A C70A C71A C72A 0(3)
C76A C70A C71A C72A 178.5(16)
C70A C71A C72A C73A 1(3)
C71A C72A C73A C74A 0(2)
C72A C73A C74A C75A -0.7(16)
C73A C74A C75A C70A 0.8(15)
C71A C70A C75A C74A 0(2)
C76A C70A C75A C74A -179.2(9)
C75B C70B C71B C72B -1(3)
C76B C70B C71B C72B 178.6(17)
C70B C71B C72B C73B 2(3)
C71B C72B C73B C74B 0(2)
C72B C73B C74B C75B -2(3)
C73B C74B C75B C70B 3(5)
C71B C70B C75B C74B -1(5)
C76B C70B C75B C74B 179(2)
C3 C4 N1 C1 -3.2(4)
C5 C4 N1 C1 174.3(3)
C3 C4 N1 P1 -163.7(2)
C5 C4 N1 P1 13.8(4)
C2 C1 N1 C4 3.4(4)
C25 C1 N1 C4 179.4(3)
C2 C1 N1 P1 162.8(2)
C25 C1 N1 P1 -21.3(5)
C10 C9 N2 C6 -166.4(3)
C8 C9 N2 C6 6.0(3)
C10 C9 N2 P1 33.5(4)
C8 C9 N2 P1 -154.1(2)
C5 C6 N2 C9 171.2(3)
C7 C6 N2 C9 -5.4(4)
C5 C6 N2 P1 -29.2(4)
C7 C6 N2 P1 154.2(2)
C12 C11 N3 C14 -0.8(4)
C10 C11 N3 C14 -178.1(3)
C15 C14 N3 C11 -177.6(3)
C13 C14 N3 C11 0.4(4)
C23 C22 N4 C19 175.0(4)
C21 C22 N4 C19 2.6(4)
C23 C22 N4 C16 -9.7(7)
C21 C22 N4 C16 177.8(3)
C18 C19 N4 C22 176.9(3)
C20 C19 N4 C22 -1.7(4)
C18 C19 N4 C16 0.5(4)
C20 C19 N4 C16 -178.0(3)
C15 C16 N4 C22 10.4(6)
C17 C16 N4 C22 -174.9(4)
C15 C16 N4 C19 -174.5(3)
C17 C16 N4 C19 0.2(4)
C54 C55 N5 C24 -170.9(4)
C50 C55 N5 C24 3.0(4)
C54 C55 N5 C21 4.4(7)
C50 C55 N5 C21 178.3(4)
C25 C24 N5 C55 -6.5(4)
C23 C24 N5 C55 172.0(3)
C25 C24 N5 C21 176.7(3)
C23 C24 N5 C21 -4.8(4)
C20 C21 N5 C55 2.3(9)
C22 C21 N5 C55 -172.5(4)
C20 C21 N5 C24 177.5(5)
C22 C21 N5 C24 2.7(4)
C9 N2 P1 N1 -164.2(3)
C6 N2 P1 N1 38.8(3)
C9 N2 P1 C12 -50.0(3)
C6 N2 P1 C12 153.0(3)
C9 N2 P1 S1 74.9(3)
C6 N2 P1 S1 -82.0(3)
C4 N1 P1 N2 -30.1(3)
C1 N1 P1 N2 173.3(3)
C4 N1 P1 C12 -128.6(3)
C1 N1 P1 C12 74.9(3)
C4 N1 P1 S1 95.6(3)
C1 N1 P1 S1 -61.0(3)
C13 C12 P1 N2 -155.3(4)
C11 C12 P1 N2 37.3(3)
C13 C12 P1 N1 -55.1(4)
C11 C12 P1 N1 137.5(3)
C13 C12 P1 S1 78.5(4)
C11 C12 P1 S1 -88.9(3)
